data_2214173
loop_
_publ_author_name
'Lee, Yong-Min'
'Ryu, Hae-Wook'
'Choi, Sung-Nak'
'Choi, Jae Soo'
'Kang, Sung Kwon'

_publ_section_title
Bis(2,2'-bipyridine-1\k^2^<i>N</i>,<i>N</i>')-\m-bromido-1:2\k^2^<i>Br</i>-tribromido-2\k^3^<i>Br</i>-copper(II)mercury(II)
_journal_coeditor_code DN3049
_journal_issue 7
_journal_name_full 'Acta Crystallographica Section E'
_journal_page_first m1952
_journal_page_last m1953
_journal_paper_doi 10.1107/S160053680702925X
_journal_volume 63
_journal_year 2007
_chemical_formula_iupac '[Cu Hg Br4 (C10 H8 N2)2]'
_chemical_formula_moiety 'C20 H16 Br4 Cu Hg N4'
_chemical_formula_sum 'C20 H16 Br4 Cu Hg N4'
_chemical_formula_weight 896.14
_chemical_name_systematic
;
Bis(2,2'-bipyridine-1\k^2^N,N')-\-m-bromido-1:2\k^2^Br-tribromido-2\k^3^Br-\
copper(II)mercury(II)
;
_space_group_IT_number 14
_symmetry_cell_setting monoclinic
_symmetry_space_group_name_Hall '-P 2yn'
_symmetry_space_group_name_H-M 'P 1 21/n 1'
_atom_sites_solution_hydrogens geom
_atom_sites_solution_primary direct
_atom_sites_solution_secondary difmap
_cell_angle_alpha 90
_cell_angle_beta 92.784(8)
_cell_angle_gamma 90
_cell_formula_units_Z 4
_cell_length_a 8.5510(6)
_cell_length_b 15.522(4)
_cell_length_c 18.056(2)
_cell_measurement_reflns_used 25
_cell_measurement_temperature 295(2)
_cell_measurement_theta_max 14.1
_cell_measurement_theta_min 11.3
_cell_volume 2393.7(7)
_computing_cell_refinement 'CAD-4 EXPRESS'
_computing_data_collection 'CAD-4 EXPRESS (Enraf-Nonius, 1994)'
_computing_data_reduction 'XCAD4 (Harms & Wocadlo, 1995)'
_computing_molecular_graphics 'ORTEP-3 for Windows (Farrugia, 1997)'
_computing_publication_material 'WinGX (Farrugia, 1999)'
_computing_structure_refinement 'SHELXL97 (Sheldrick, 1997)'
_computing_structure_solution 'SHELXS97 (Sheldrick, 1997)'
_diffrn_measured_fraction_theta_full 1.000
_diffrn_measured_fraction_theta_max 1.000
_diffrn_measurement_device_type 'Enraf-Nonius CAD-4'
_diffrn_measurement_method 'non-profiled \w/2\q'
_diffrn_radiation_type MoK\a
_diffrn_radiation_wavelength 0.71073
_diffrn_reflns_av_R_equivalents 0.0572
_diffrn_reflns_limit_h_max 10
_diffrn_reflns_limit_h_min -10
_diffrn_reflns_limit_k_max 19
_diffrn_reflns_limit_k_min -2
_diffrn_reflns_limit_l_max 22
_diffrn_reflns_limit_l_min -2
_diffrn_reflns_number 6320
_diffrn_reflns_theta_full 26.00
_diffrn_reflns_theta_max 26
_diffrn_reflns_theta_min 2.26
_diffrn_standards_decay_% 0
_diffrn_standards_interval_count 400
_diffrn_standards_number 3
_exptl_absorpt_coefficient_mu 13.986
_exptl_absorpt_correction_T_max 0.0591
_exptl_absorpt_correction_T_min 0.0501
_exptl_absorpt_correction_type psi-scan
_exptl_absorpt_process_details '(North <i>et al.</i>,  1968)'
_exptl_crystal_colour green
_exptl_crystal_density_diffrn 2.487
_exptl_crystal_density_method 'not measured'
_exptl_crystal_description block
_exptl_crystal_F_000 1652
_exptl_crystal_size_max 0.23
_exptl_crystal_size_mid 0.2
_exptl_crystal_size_min 0.2
_refine_diff_density_max 0.932
_refine_diff_density_min -1.131
_refine_ls_extinction_method none
_refine_ls_goodness_of_fit_ref 0.985
_refine_ls_hydrogen_treatment constr
_refine_ls_matrix_type full
_refine_ls_number_parameters 271
_refine_ls_number_reflns 4705
_refine_ls_number_restraints 156
_refine_ls_restrained_S_all 0.970
_refine_ls_R_factor_all 0.1609
_refine_ls_R_factor_gt 0.0603
_refine_ls_shift/su_max 0.000
_refine_ls_shift/su_mean 0.000
_refine_ls_structure_factor_coef Fsqd
_refine_ls_weighting_details 'calc w=1/[\s^2^(Fo^2^)+(0.0352P)^2^] where P=(Fo^2^+2Fc^2^)/3'
_refine_ls_weighting_scheme calc
_refine_ls_wR_factor_gt 0.0875
_refine_ls_wR_factor_ref 0.1101
_reflns_number_gt 2406
_reflns_number_total 4705
_reflns_threshold_expression I>2\s(I)
_cod_data_source_file dn3049.cif
_cod_data_source_block I
_cod_original_cell_volume 2393.8(7)
_cod_original_sg_symbol_H-M 'P 21/n'
_cod_database_code 2214173
_cod_database_fobs_code 2214173

loop_
_symmetry_equiv_pos_as_xyz
'x, y, z'
'-x+1/2, y+1/2, -z+1/2'
'-x, -y, -z'
'x-1/2, -y-1/2, z-1/2'

loop_
_atom_site_type_symbol
_atom_site_label
_atom_site_fract_x
_atom_site_fract_y
_atom_site_fract_z
_atom_site_U_iso_or_equiv
_atom_site_adp_type
_atom_site_calc_flag
_atom_site_refinement_flags
_atom_site_occupancy
C C2 -0.0322(14) 0.6419(8) 0.5219(7) 0.040(3) Uani d U 1
H H2 0.0485 0.6813 0.5306 0.048 Uiso calc R 1
C C3 -0.0552(13) 0.5794(9) 0.5747(7) 0.045(4) Uani d U 1
H H3 0.0087 0.5763 0.6178 0.054 Uiso calc R 1
C C4 -0.1743(14) 0.5227(9) 0.5618(7) 0.048(4) Uani d U 1
H H4 -0.1925 0.4804 0.5968 0.057 Uiso calc R 1
C C5 -0.2686(13) 0.5265(8) 0.4980(7) 0.041(3) Uani d U 1
H H5 -0.3483 0.4866 0.4889 0.049 Uiso calc R 1
C C6 -0.2414(12) 0.5917(8) 0.4475(6) 0.032(3) Uani d U 1
C C7 -0.3341(12) 0.6042(8) 0.3783(7) 0.033(3) Uani d U 1
C C8 -0.4543(12) 0.5510(8) 0.3537(7) 0.040(3) Uani d U 1
H H8 -0.4795 0.5019 0.3801 0.049 Uiso calc R 1
C C9 -0.5376(13) 0.5729(9) 0.2877(9) 0.055(4) Uani d U 1
H H9 -0.6222 0.5392 0.2711 0.066 Uiso calc R 1
C C10 -0.4967(12) 0.6420(9) 0.2481(7) 0.047(4) Uani d U 1
H H10 -0.5510 0.6557 0.2037 0.056 Uiso calc R 1
C C11 -0.3745(13) 0.6917(8) 0.2739(7) 0.038(3) Uani d U 1
H H11 -0.3454 0.7393 0.2464 0.046 Uiso calc R 1
C C14 0.2304(13) 0.7503(8) 0.4252(7) 0.048(3) Uani d U 1
H H14 0.2351 0.6909 0.4188 0.057 Uiso calc R 1
C C15 0.3632(14) 0.7934(10) 0.4513(7) 0.052(4) Uani d U 1
H H15 0.4544 0.7637 0.4652 0.062 Uiso calc R 1
C C16 0.3563(14) 0.8814(10) 0.4561(7) 0.052(4) Uani d U 1
H H16 0.4452 0.9117 0.4725 0.062 Uiso calc R 1
C C17 0.2216(13) 0.9257(8) 0.4375(6) 0.040(3) Uani d U 1
H H17 0.2174 0.9855 0.4410 0.048 Uiso calc R 1
C C18 0.0911(13) 0.8779(8) 0.4130(7) 0.035(3) Uani d U 1
C C19 -0.0611(13) 0.9174(8) 0.3890(7) 0.035(3) Uani d U 1
C C20 -0.0916(14) 1.0046(8) 0.3924(7) 0.047(4) Uani d U 1
H H20 -0.0146 1.0431 0.4093 0.057 Uiso calc R 1
C C21 -0.2390(16) 1.0331(9) 0.3702(7) 0.053(4) Uani d U 1
H H21 -0.2623 1.0915 0.3729 0.064 Uiso calc R 1
C C22 -0.3525(15) 0.9762(9) 0.3440(8) 0.060(4) Uani d U 1
H H22 -0.4511 0.9955 0.3275 0.072 Uiso calc R 1
C C23 -0.3154(14) 0.8895(9) 0.3432(7) 0.047(4) Uani d U 1
H H23 -0.3922 0.8501 0.3278 0.057 Uiso calc R 1
Br Br1 0.04425(13) 0.64128(9) 0.27693(8) 0.0433(4) Uani d . 1
Br Br2 0.23547(15) 0.67094(9) 0.06716(8) 0.0511(4) Uani d . 1
Br Br3 0.28973(14) 0.86587(9) 0.24357(8) 0.0483(4) Uani d . 1
Br Br4 -0.15949(15) 0.82029(10) 0.12790(9) 0.0634(5) Uani d . 1
Cu Cu1 -0.10161(15) 0.73448(10) 0.37395(9) 0.0432(4) Uani d . 1
Hg Hg1 0.11158(6) 0.76093(3) 0.17075(3) 0.04758(19) Uani d . 1
N N1 -0.1207(10) 0.6482(6) 0.4588(5) 0.032(2) Uani d U 1
N N12 -0.2952(10) 0.6737(7) 0.3379(5) 0.036(3) Uani d U 1
N N13 0.0957(10) 0.7909(7) 0.4088(5) 0.041(3) Uani d U 1
N N24 -0.1725(11) 0.8604(6) 0.3640(5) 0.036(3) Uani d U 1

loop_
_atom_site_aniso_label
_atom_site_aniso_U_11
_atom_site_aniso_U_22
_atom_site_aniso_U_33
_atom_site_aniso_U_12
_atom_site_aniso_U_13
_atom_site_aniso_U_23
C2 0.053(7) 0.035(8) 0.031(8) -0.001(7) -0.013(6) 0.004(7)
C3 0.045(8) 0.059(9) 0.032(8) 0.014(7) 0.008(7) 0.001(8)
C4 0.048(8) 0.048(9) 0.048(9) -0.002(7) 0.013(7) 0.013(8)
C5 0.046(8) 0.028(7) 0.050(9) 0.003(6) 0.008(7) 0.003(7)
C6 0.034(6) 0.036(7) 0.026(7) 0.007(6) 0.009(6) -0.005(6)
C7 0.018(6) 0.044(8) 0.036(8) 0.005(6) -0.001(6) -0.005(7)
C8 0.027(6) 0.040(8) 0.055(9) -0.006(6) 0.008(7) -0.012(8)
C9 0.021(6) 0.053(10) 0.090(12) -0.004(7) -0.004(8) -0.026(9)
C10 0.024(6) 0.069(10) 0.045(9) -0.008(7) -0.015(6) -0.005(8)
C11 0.037(7) 0.037(8) 0.041(8) 0.005(6) 0.002(6) 0.019(7)
C14 0.049(7) 0.035(8) 0.058(8) 0.000(7) -0.013(7) 0.001(8)
C15 0.029(7) 0.072(11) 0.054(9) -0.012(7) -0.007(7) -0.007(9)
C16 0.032(7) 0.081(11) 0.042(8) -0.005(8) -0.007(7) -0.010(9)
C17 0.058(8) 0.031(8) 0.033(8) -0.012(7) 0.011(7) -0.005(7)
C18 0.045(7) 0.028(7) 0.033(7) -0.012(6) 0.002(6) -0.003(7)
C19 0.046(7) 0.022(7) 0.037(8) -0.014(6) 0.009(6) 0.012(7)
C20 0.048(8) 0.041(9) 0.054(9) 0.000(7) 0.009(7) 0.000(8)
C21 0.075(9) 0.034(8) 0.051(9) -0.004(8) 0.003(8) 0.002(8)
C22 0.045(8) 0.060(10) 0.075(11) 0.020(8) 0.001(8) 0.016(9)
C23 0.049(8) 0.047(9) 0.045(9) 0.008(7) -0.007(7) 0.007(8)
Br1 0.0431(7) 0.0393(8) 0.0472(9) -0.0010(6) -0.0027(7) 0.0004(7)
Br2 0.0544(8) 0.0526(9) 0.0454(9) 0.0121(7) -0.0085(7) -0.0070(8)
Br3 0.0541(8) 0.0498(9) 0.0405(8) -0.0093(7) -0.0039(7) -0.0001(8)
Br4 0.0496(8) 0.0680(11) 0.0706(11) 0.0113(8) -0.0187(8) 0.0091(10)
Cu1 0.0354(8) 0.0371(10) 0.0552(11) -0.0115(8) -0.0170(7) 0.0115(9)
Hg1 0.0466(3) 0.0477(4) 0.0472(3) 0.0045(3) -0.0103(2) -0.0044(3)
N1 0.036(5) 0.024(6) 0.035(6) -0.001(5) -0.002(5) -0.006(5)
N12 0.027(5) 0.044(7) 0.035(6) 0.004(5) -0.007(5) 0.007(6)
N13 0.029(5) 0.052(7) 0.041(7) -0.012(5) -0.009(5) 0.007(6)
N24 0.040(6) 0.029(6) 0.039(6) 0.001(5) 0.002(5) 0.008(5)

loop_
_atom_type_symbol
_atom_type_description
_atom_type_scat_dispersion_real
_atom_type_scat_dispersion_imag
_atom_type_scat_source
C C 0.0033 0.0016 'International Tables Vol C Tables 4.2.6.8 and 6.1.1.4'
H H 0.0000 0.0000 'International Tables Vol C Tables 4.2.6.8 and 6.1.1.4'
Br Br -0.2901 2.4595 'International Tables Vol C Tables 4.2.6.8 and 6.1.1.4'
Cu Cu 0.3201 1.2651 'International Tables Vol C Tables 4.2.6.8 and 6.1.1.4'
Hg Hg -2.3894 9.2266 'International Tables Vol C Tables 4.2.6.8 and 6.1.1.4'
N N 0.0061 0.0033 'International Tables Vol C Tables 4.2.6.8 and 6.1.1.4'

loop_
_geom_angle_atom_site_label_1
_geom_angle_atom_site_label_2
_geom_angle_atom_site_label_3
_geom_angle
N1 C2 C3 123.0(12)
N1 C2 H2 118.5
C3 C2 H2 118.5
C4 C3 C2 117.8(12)
C4 C3 H3 121.1
C2 C3 H3 121.1
C3 C4 C5 121.4(13)
C3 C4 H4 119.3
C5 C4 H4 119.3
C4 C5 C6 118.1(12)
C4 C5 H5 120.9
C6 C5 H5 120.9
N1 C6 C5 121.4(11)
N1 C6 C7 114.7(11)
C5 C6 C7 123.9(12)
N12 C7 C8 120.3(11)
N12 C7 C6 115.5(10)
C8 C7 C6 124.2(12)
C7 C8 C9 118.1(13)
C7 C8 H8 121.0
C9 C8 H8 121.0
C10 C9 C8 120.8(12)
C10 C9 H9 119.6
C8 C9 H9 119.6
C9 C10 C11 119.0(12)
C9 C10 H10 120.5
C11 C10 H10 120.5
N12 C11 C10 121.6(12)
N12 C11 H11 119.2
C10 C11 H11 119.2
N13 C14 C15 122.2(13)
N13 C14 H14 118.9
C15 C14 H14 118.9
C16 C15 C14 117.9(13)
C16 C15 H15 121.1
C14 C15 H15 121.1
C17 C16 C15 121.6(13)
C17 C16 H16 119.2
C15 C16 H16 119.2
C16 C17 C18 117.4(12)
C16 C17 H17 121.3
C18 C17 H17 121.3
N13 C18 C17 121.6(12)
N13 C18 C19 115.0(10)
C17 C18 C19 123.3(11)
N24 C19 C20 121.4(12)
N24 C19 C18 114.7(10)
C20 C19 C18 123.9(11)
C21 C20 C19 118.4(13)
C21 C20 H20 120.8
C19 C20 H20 120.8
C20 C21 C22 120.8(13)
C20 C21 H21 119.6
C22 C21 H21 119.6
C21 C22 C23 118.0(13)
C21 C22 H22 121.0
C23 C22 H22 121.0
N24 C23 C22 122.1(13)
N24 C23 H23 118.9
C22 C23 H23 118.9
Cu1 Br1 Hg1 102.40(6)
N13 Cu1 N12 177.8(4)
N13 Cu1 N1 98.6(4)
N12 Cu1 N1 80.8(4)
N13 Cu1 N24 81.3(4)
N12 Cu1 N24 100.7(4)
N1 Cu1 N24 130.9(4)
N13 Cu1 Br1 91.8(3)
N12 Cu1 Br1 86.3(3)
N1 Cu1 Br1 101.3(3)
N24 Cu1 Br1 127.8(3)
Br3 Hg1 Br4 115.60(5)
Br3 Hg1 Br2 117.37(5)
Br4 Hg1 Br2 111.58(5)
Br3 Hg1 Br1 102.23(5)
Br4 Hg1 Br1 103.59(5)
Br2 Hg1 Br1 104.19(5)
C2 N1 C6 118.1(11)
C2 N1 Cu1 128.5(8)
C6 N1 Cu1 113.4(8)
C11 N12 C7 120.2(10)
C11 N12 Cu1 124.2(9)
C7 N12 Cu1 115.1(7)
C14 N13 C18 119.1(11)
C14 N13 Cu1 125.1(9)
C18 N13 Cu1 115.7(8)
C23 N24 C19 119.2(11)
C23 N24 Cu1 127.4(9)
C19 N24 Cu1 113.0(8)

loop_
_geom_bond_atom_site_label_1
_geom_bond_atom_site_label_2
_geom_bond_distance
_geom_bond_publ_flag
C2 N1 1.341(13) ?
C2 C3 1.380(16) ?
C2 H2 0.9300 ?
C3 C4 1.357(16) ?
C3 H3 0.9300 ?
C4 C5 1.375(16) ?
C4 H4 0.9300 ?
C5 C6 1.388(16) ?
C5 H5 0.9300 ?
C6 N1 1.363(13) ?
C6 C7 1.460(15) ?
C7 N12 1.353(14) ?
C7 C8 1.375(15) ?
C8 C9 1.399(17) ?
C8 H8 0.9300 ?
C9 C10 1.346(17) ?
C9 H9 0.9300 ?
C10 C11 1.363(15) ?
C10 H10 0.9300 ?
C11 N12 1.340(13) ?
C11 H11 0.9300 ?
C14 N13 1.334(13) ?
C14 C15 1.382(15) ?
C14 H14 0.9300 ?
C15 C16 1.370(18) ?
C15 H15 0.9300 ?
C16 C17 1.370(16) ?
C16 H16 0.9300 ?
C17 C18 1.394(14) ?
C17 H17 0.9300 ?
C18 N13 1.353(14) ?
C18 C19 1.484(15) ?
C19 N24 1.361(13) ?
C19 C20 1.380(16) ?
C20 C21 1.377(16) ?
C20 H20 0.9300 ?
C21 C22 1.379(17) ?
C21 H21 0.9300 ?
C22 C23 1.383(17) ?
C22 H22 0.9300 ?
C23 N24 1.339(13) ?
C23 H23 0.9300 ?
Br1 Cu1 2.632(2) y
Br1 Hg1 2.7502(15) y
Br2 Hg1 2.6008(15) y
Br3 Hg1 2.5512(14) y
Br4 Hg1 2.5780(14) y
Cu1 N13 1.977(9) ?
Cu1 N12 1.987(9) ?
Cu1 N1 2.047(10) ?
Cu1 N24 2.052(10) ?
